data_9011226
loop_
_publ_author_name
'Gramaccioli, C. M.'
'Liborio, G.'
'Pilati, T.'

_publ_section_title
;
 Structure of medaite, Mn6[VSi5O18(OH)]: The presence of a new kind of
 heteropolysilicate anion
 Note: anisoB's from ICSD
;
_journal_name_full 'Acta Crystallographica, Section B'
_journal_page_first 1972
_journal_page_last 1978
_journal_paper_doi 10.1107/S0567740881007796
_journal_volume 37
_journal_year 1981
_chemical_compound_source 'Molinello, Chavari, Liguria, Italy'
_chemical_formula_sum 'As0.185 Ca0.192 Fe0.348 H Mn5.772 O19 Si5 V0.815'
_chemical_name_mineral Medaite
_space_group_IT_number 14
_symmetry_space_group_name_Hall '-P 2yn'
_symmetry_space_group_name_H-M 'P 1 21/n 1'
_cell_angle_alpha 90
_cell_angle_beta 95.40
_cell_angle_gamma 90
_cell_length_a 6.712
_cell_length_b 28.948
_cell_length_c 7.578
_cell_formula_units_Z 4
_cell_volume 1465.863
_database_code_amcsd 0009748
_exptl_crystal_density_diffrn 3.829
_cod_original_formula_sum 'Mn5.772 Ca.192 Fe.348 (V.815 As.185) Si5 O19 H'
_cod_database_code 9011226

loop_
_space_group_symop_operation_xyz
x,y,z
1/2+x,1/2-y,1/2+z
1/2-x,1/2+y,1/2-z
-x,-y,-z

loop_
_atom_site_aniso_label
_atom_site_aniso_U_11
_atom_site_aniso_U_22
_atom_site_aniso_U_33
_atom_site_aniso_U_12
_atom_site_aniso_U_13
_atom_site_aniso_U_23
Mn1 0.00294 0.01741 0.01413 0.00020 0.00281 -0.00055
Ca1 0.00294 0.01741 0.01413 0.00020 0.00281 -0.00055
Fe1 0.00294 0.01741 0.01413 0.00020 0.00281 -0.00055
Mn2 0.00520 0.01656 0.01384 -0.00029 0.00306 -0.00055
Ca2 0.00520 0.01656 0.01384 -0.00029 0.00306 -0.00055
Fe2 0.00520 0.01656 0.01384 -0.00029 0.00306 -0.00055
Mn3 0.00294 0.01783 0.01413 -0.00059 0.00306 -0.00044
Ca3 0.00294 0.01783 0.01413 -0.00059 0.00306 -0.00044
Fe3 0.00294 0.01783 0.01413 -0.00059 0.00306 -0.00044
Mn4 0.00430 0.01868 0.01528 -0.00108 0.00281 -0.00144
Ca4 0.00430 0.01868 0.01528 -0.00108 0.00281 -0.00144
Fe4 0.00430 0.01868 0.01528 -0.00108 0.00281 -0.00144
Mn5 0.00792 0.02250 0.01788 -0.00039 0.00281 -0.00166
Ca5 0.00792 0.02250 0.01788 -0.00039 0.00281 -0.00166
Fe5 0.00792 0.02250 0.01788 -0.00039 0.00281 -0.00166
Mn6 0.00611 0.01953 0.01730 -0.00010 0.00358 0.00111
Ca6 0.00611 0.01953 0.01730 -0.00010 0.00358 0.00111
Fe6 0.00611 0.01953 0.01730 -0.00010 0.00358 0.00111
V 0.00679 0.02080 0.01759 -0.00020 0.00358 -0.00011
As 0.00679 0.02080 0.01759 -0.00020 0.00358 -0.00011
Si1 0.00566 0.02080 0.01903 -0.00108 0.00358 0.00055
Si2 0.00520 0.01953 0.01644 0.00108 0.00306 -0.00011
Si3 0.00543 0.02080 0.01759 0.00020 0.00281 -0.00011
Si4 0.00520 0.02080 0.01644 -0.00069 0.00358 0.00022
Si5 0.00407 0.02123 0.01788 0.00010 0.00332 0.00044
O1 0.01199 0.02123 0.02105 -0.00078 0.00536 -0.00210
O2 0.01538 0.02038 0.02047 -0.00245 0.00562 0.00122
O3 0.01018 0.02844 0.02134 0.00255 0.00409 -0.00332
O4 0.01086 0.02632 0.01788 -0.00245 0.00562 -0.00155
O5 0.01222 0.02759 0.01586 0.00235 0.00638 0.00000
O6 0.00566 0.01995 0.02105 -0.00323 0.00255 0.00000
O7 0.00837 0.02292 0.02278 -0.00039 0.00077 -0.00066
O8 0.00927 0.02590 0.01759 -0.00274 0.00460 -0.00188
O9 0.00633 0.02377 0.01817 0.00176 0.00306 0.00066
O10 0.00950 0.02547 0.01788 0.00372 0.00000 -0.00133
O11 0.00566 0.02080 0.02537 -0.00323 0.00485 -0.00232
O12 0.00746 0.02080 0.01644 0.00078 0.00332 0.00199
O13 0.00566 0.01825 0.02422 -0.00294 0.00128 -0.00310
O14 0.00452 0.02335 0.01644 0.00588 0.00383 0.00066
O15 0.01448 0.02080 0.01788 -0.00059 0.00255 0.00122
O16 0.00633 0.02250 0.01788 0.00127 0.00383 -0.00122
O17 0.00633 0.02675 0.01932 -0.00157 0.00511 -0.00266
O18 0.00882 0.02208 0.01499 -0.00078 0.00230 -0.00011
O19 0.02443 0.02335 0.01845 -0.00078 0.00306 -0.00122

loop_
_atom_site_label
_atom_site_fract_x
_atom_site_fract_y
_atom_site_fract_z
_atom_site_occupancy
_atom_site_U_iso_or_equiv
Mn1 0.37000 0.02239 0.15460 0.96200 0.00849
Ca1 0.37000 0.02239 0.15460 0.03200 0.00849
Fe1 0.37000 0.02239 0.15460 0.05800 0.00849
Mn2 0.68080 0.31736 0.02370 0.96200 0.00874
Ca2 0.68080 0.31736 0.02370 0.03200 0.00874
Fe2 0.68080 0.31736 0.02370 0.05800 0.00874
Mn3 0.45560 0.13625 0.22140 0.96200 0.00849
Ca3 0.45560 0.13625 0.22140 0.03200 0.00849
Fe3 0.45560 0.13625 0.22140 0.05800 0.00849
Mn4 0.66870 0.08683 0.91820 0.96200 0.00950
Ca4 0.66870 0.08683 0.91820 0.03200 0.00950
Fe4 0.66870 0.08683 0.91820 0.05800 0.00950
Mn5 0.14120 0.07642 0.44130 0.96200 0.01191
Ca5 0.14120 0.07642 0.44130 0.03200 0.01191
Fe5 0.14120 0.07642 0.44130 0.05800 0.01191
Mn6 0.47420 0.25294 0.30870 0.96200 0.01051
Ca6 0.47420 0.25294 0.30870 0.03200 0.01051
Fe6 0.47420 0.25294 0.30870 0.05800 0.01051
V 0.49260 0.21363 0.88040 0.81500 0.01115
As 0.49260 0.21363 0.88040 0.18500 0.01115
Si1 0.69400 0.16672 0.58920 1.00000 0.01115
Si2 0.64150 0.06220 0.51590 1.00000 0.01013
Si3 0.86520 0.01208 0.22890 1.00000 0.01089
Si4 0.81580 -0.09403 0.16530 1.00000 0.01051
Si5 0.03710 -0.14571 -0.11410 1.00000 0.01064
O1 0.65440 0.25772 0.85570 1.00000 0.01330
O2 0.45690 0.20238 0.08890 1.00000 0.01381
O3 0.27960 0.22463 0.75930 1.00000 0.01482
O4 0.60620 0.16425 0.78900 1.00000 0.01343
O5 0.51240 0.18469 0.45000 1.00000 0.01368
O6 0.88960 0.19857 0.60030 1.00000 0.01153
O7 0.75290 0.11262 0.55230 1.00000 0.01355
O8 0.44750 0.06913 0.37590 1.00000 0.01305
O9 0.59890 0.04201 0.70420 1.00000 0.01203
O10 0.80530 0.03026 0.42350 1.00000 0.01330
O11 0.07470 0.03697 0.20930 1.00000 0.01267
O12 0.68540 0.02299 0.07540 1.00000 0.01102
O13 0.89780 -0.04393 0.24480 1.00000 0.01203
O14 0.63060 -0.09027 0.01320 1.00000 0.01089
O15 0.77870 -0.12081 0.34430 1.00000 0.01317
O16 0.00310 -0.11675 0.06840 1.00000 0.01153
O17 0.25260 -0.12771 -0.15320 1.00000 0.01279
O18 0.86470 -0.13917 -0.27660 1.00000 0.01140
O19 0.03260 -0.20096 -0.05160 1.00000 0.01646
H 0.96700 -0.21500 -0.15900 1.00000 0.01646

loop_
_cod_related_entry_id
_cod_related_entry_database
_cod_related_entry_code
1 AMCSD 0009748
